data_4331627
loop_
_publ_author_name
'Cort\'es-Llamas, Sara-\'Angelica'
'Hern\'andez-Lamoneda, Ram\'on'
'Vel\'azquez-Carmona, Miguel-\'Angel'
'Mu\~noz-Hern\'andez, Miguel-Angel'
'Toscano, Rub\'en A.'

_publ_section_title
;
 3,5-Dimethyl and 3,5-Di-tert-butylpyrazolato Complexes with Alkali
 Metals:&#x00A0; Monomeric, Dimeric, Cluster, and 1D Chain Structures
;
_journal_issue 1
_journal_name_full 'Inorganic Chemistry'
_journal_page_first 286
_journal_page_last 294
_journal_paper_doi 10.1021/ic051294y
_journal_volume 45
_journal_year 2006
_chemical_formula_moiety 'C44 H76 LI4 N8, 0.5(C6 H14)'
_chemical_formula_sum 'C47 H83 Li4 N8'
_chemical_formula_weight 787.97
_chemical_name_systematic
; 
(3,5-di-tert-butyl-pyrazolato)lithium, hexane hemi-solvate
;
_space_group_IT_number 2
_symmetry_cell_setting triclinic
_symmetry_space_group_name_Hall '-P 1'
_symmetry_space_group_name_H-M 'P -1'
_atom_sites_solution_hydrogens geom
_atom_sites_solution_primary direct
_atom_sites_solution_secondary difmap
_audit_creation_method SHELXL-97
_cell_angle_alpha 88.162(2)
_cell_angle_beta 77.896(2)
_cell_angle_gamma 88.166(2)
_cell_formula_units_Z 2
_cell_length_a 10.669(1)
_cell_length_b 10.731(1)
_cell_length_c 23.032(3)
_cell_measurement_temperature 100(2)
_cell_volume 2576.1(5)
_computing_cell_refinement 'SMART V 5.625 (Bruker, 1999)'
_computing_data_collection 'SMART V 5.625 (Bruker, 1999)'
_computing_data_reduction 'SAINT V 6.23C (Bruker, 1999)'
_computing_molecular_graphics 'SHELXTL V 6.10 (Sheldrick, 2000)'
_computing_publication_material 'SHELXTL V 6.10 (Sheldrick, 2000)'
_computing_structure_refinement 'SHELXTL V 6.10 (Sheldrick, 2000)'
_computing_structure_solution 'SHELXTL V 6.10 (Sheldrick, 2000)'
_diffrn_ambient_temperature 100(2)
_diffrn_detector_area_resol_mean 0.661
_diffrn_measured_fraction_theta_full 0.997
_diffrn_measured_fraction_theta_max 0.997
_diffrn_measurement_device_type 'Bruker Smart Apex CCD diffractometer'
_diffrn_measurement_method \w-scans
_diffrn_radiation_monochromator graphite
_diffrn_radiation_source 'fine-focus sealed tube'
_diffrn_radiation_type MoK\a
_diffrn_radiation_wavelength 0.71073
_diffrn_reflns_av_R_equivalents 0.0335
_diffrn_reflns_av_sigmaI/netI 0.0445
_diffrn_reflns_limit_h_max 12
_diffrn_reflns_limit_h_min -12
_diffrn_reflns_limit_k_max 12
_diffrn_reflns_limit_k_min -12
_diffrn_reflns_limit_l_max 27
_diffrn_reflns_limit_l_min -27
_diffrn_reflns_number 26006
_diffrn_reflns_theta_full 25.50
_diffrn_reflns_theta_max 25.50
_diffrn_reflns_theta_min 1.81
_diffrn_standards_decay_% 0
_exptl_absorpt_coefficient_mu 0.059
_exptl_absorpt_correction_type none
_exptl_crystal_colour colorless
_exptl_crystal_density_diffrn 1.016
_exptl_crystal_density_method 'not measured'
_exptl_crystal_description parallelepiped
_exptl_crystal_F_000 866
_exptl_crystal_size_max 0.26
_exptl_crystal_size_mid 0.24
_exptl_crystal_size_min 0.20
_refine_diff_density_max 0.290
_refine_diff_density_min -0.200
_refine_diff_density_rms 0.037
_refine_ls_extinction_method none
_refine_ls_goodness_of_fit_ref 1.041
_refine_ls_hydrogen_treatment noref
_refine_ls_matrix_type full
_refine_ls_number_parameters 557
_refine_ls_number_reflns 9535
_refine_ls_number_restraints 0
_refine_ls_restrained_S_all 1.041
_refine_ls_R_factor_all 0.0727
_refine_ls_R_factor_gt 0.0535
_refine_ls_shift/su_max 0.000
_refine_ls_shift/su_mean 0.000
_refine_ls_structure_factor_coef Fsqd
_refine_ls_weighting_details 'calc w=1/[\s^2^(Fo^2^)+(0.0738P)^2^+0.5084P] where P=(Fo^2^+2Fc^2^)/3'
_refine_ls_weighting_scheme calc
_refine_ls_wR_factor_gt 0.1370
_refine_ls_wR_factor_ref 0.1493
_reflns_number_gt 7093
_reflns_number_total 9535
_reflns_threshold_expression >2sigma(I)
_cod_data_source_file ic051294ysup1.cif
_cod_data_source_block Compound_2
_cod_depositor_comments
;
The following automatic conversions were performed:

'_symmetry_cell_setting' value 'Triclinic' changed to 'triclinic'
according to /home/saulius/struct/CIF-dictionaries/cif_core.dic
dictionary named 'cif_core.dic' version 2.4.2 from 2011-04-26.

Automatic conversion script
Id: cif_fix_values 1891 2012-01-12 08:04:46Z andrius 
;
_cod_database_code 4331627

loop_
_symmetry_equiv_pos_as_xyz
'x, y, z'
'-x, -y, -z'

loop_
_atom_site_label
_atom_site_type_symbol
_atom_site_fract_x
_atom_site_fract_y
_atom_site_fract_z
_atom_site_U_iso_or_equiv
_atom_site_adp_type
_atom_site_occupancy
_atom_site_symmetry_multiplicity
_atom_site_calc_flag
_atom_site_refinement_flags
Li1 Li 1.0048(3) 0.1239(3) 0.22329(12) 0.0369(7) Uani 1 1 d .
Li2 Li 0.8180(3) 0.1006(3) 0.33173(12) 0.0340(6) Uani 1 1 d .
Li3 Li 0.7336(3) 0.2475(3) 0.24234(12) 0.0359(6) Uani 1 1 d .
Li4 Li 0.9388(3) 0.3507(3) 0.28195(12) 0.0372(7) Uani 1 1 d .
N1 N 0.75472(13) 0.05625(13) 0.25819(6) 0.0326(3) Uani 1 1 d .
N2 N 0.86074(13) 0.02216(13) 0.21489(6) 0.0334(3) Uani 1 1 d .
N3 N 0.73060(13) 0.25216(12) 0.36515(6) 0.0330(3) Uani 1 1 d .
N4 N 0.74445(14) 0.33883(12) 0.31796(6) 0.0334(3) Uani 1 1 d .
N5 N 0.97670(13) 0.30899(14) 0.19348(6) 0.0359(3) Uani 1 1 d .
N6 N 0.86062(13) 0.30842(13) 0.17449(6) 0.0340(3) Uani 1 1 d .
N7 N 1.03787(14) 0.23625(12) 0.32478(6) 0.0337(3) Uani 1 1 d .
N8 N 1.01930(14) 0.11441(12) 0.30970(6) 0.0339(3) Uani 1 1 d .
C1 C 1.04865(17) -0.10371(16) 0.34882(8) 0.0385(4) Uani 1 1 d .
C2 C 1.1380(2) -0.16774(18) 0.38521(10) 0.0524(5) Uani 1 1 d .
H2A H 1.2261 -0.1417 0.3696 0.079 Uiso 1 1 calc R
H2B H 1.1337 -0.2584 0.3825 0.079 Uiso 1 1 calc R
H2C H 1.1113 -0.1441 0.4268 0.079 Uiso 1 1 calc R
C3 C 1.0797(2) -0.15266(17) 0.28556(9) 0.0484(5) Uani 1 1 d .
H3A H 1.0194 -0.1150 0.2629 0.073 Uiso 1 1 calc R
H3B H 1.0722 -0.2435 0.2870 0.073 Uiso 1 1 calc R
H3C H 1.1674 -0.1308 0.2663 0.073 Uiso 1 1 calc R
C4 C 0.9098(2) -0.13709(19) 0.37759(11) 0.0563(6) Uani 1 1 d .
H4A H 0.8853 -0.0990 0.4166 0.084 Uiso 1 1 calc R
H4B H 0.9035 -0.2279 0.3823 0.084 Uiso 1 1 calc R
H4C H 0.8522 -0.1056 0.3521 0.084 Uiso 1 1 calc R
C5 C 1.09065(15) 0.23118(15) 0.37251(7) 0.0308(4) Uani 1 1 d .
C6 C 1.06224(15) 0.03715(15) 0.34920(7) 0.0317(4) Uani 1 1 d .
C7 C 1.10851(17) 0.10704(16) 0.38928(8) 0.0359(4) Uani 1 1 d .
H7 H 1.1448 0.0767 0.4215 0.043 Uiso 1 1 calc R
C8 C 1.12042(17) 0.34938(16) 0.40098(8) 0.0370(4) Uani 1 1 d .
C9 C 1.0283(2) 0.45549(18) 0.38969(10) 0.0532(5) Uani 1 1 d .
H9A H 1.0457 0.4781 0.3472 0.080 Uiso 1 1 calc R
H9B H 1.0405 0.5281 0.4124 0.080 Uiso 1 1 calc R
H9C H 0.9397 0.4282 0.4022 0.080 Uiso 1 1 calc R
C10 C 1.2582(2) 0.3871(2) 0.37565(9) 0.0542(5) Uani 1 1 d .
H10A H 1.3174 0.3203 0.3840 0.081 Uiso 1 1 calc R
H10B H 1.2757 0.4639 0.3941 0.081 Uiso 1 1 calc R
H10C H 1.2701 0.4012 0.3326 0.081 Uiso 1 1 calc R
C11 C 1.1041(2) 0.3267(2) 0.46804(8) 0.0557(6) Uani 1 1 d .
H11A H 1.0160 0.3019 0.4848 0.084 Uiso 1 1 calc R
H11B H 1.1217 0.4035 0.4865 0.084 Uiso 1 1 calc R
H11C H 1.1641 0.2603 0.4758 0.084 Uiso 1 1 calc R
C12 C 0.63101(17) 0.24138(16) 0.47364(7) 0.0346(4) Uani 1 1 d .
C13 C 0.7024(2) 0.11546(18) 0.47312(8) 0.0471(5) Uani 1 1 d .
H13A H 0.6734 0.0603 0.4458 0.071 Uiso 1 1 calc R
H13B H 0.6847 0.0777 0.5132 0.071 Uiso 1 1 calc R
H13C H 0.7947 0.1277 0.4600 0.071 Uiso 1 1 calc R
C14 C 0.67114(19) 0.32348(18) 0.51927(8) 0.0438(5) Uani 1 1 d .
H14A H 0.7636 0.3368 0.5081 0.066 Uiso 1 1 calc R
H14B H 0.6507 0.2822 0.5586 0.066 Uiso 1 1 calc R
H14C H 0.6249 0.4040 0.5204 0.066 Uiso 1 1 calc R
C15 C 0.48598(19) 0.22198(19) 0.49123(8) 0.0482(5) Uani 1 1 d .
H15A H 0.4406 0.3030 0.4928 0.072 Uiso 1 1 calc R
H15B H 0.4653 0.1800 0.5304 0.072 Uiso 1 1 calc R
H15C H 0.4594 0.1705 0.4618 0.072 Uiso 1 1 calc R
C16 C 0.68233(16) 0.44536(15) 0.33905(7) 0.0335(4) Uani 1 1 d .
C17 C 0.66235(16) 0.30696(15) 0.41319(7) 0.0310(4) Uani 1 1 d .
C18 C 0.62996(17) 0.42855(16) 0.39863(7) 0.0374(4) Uani 1 1 d .
H18 H 0.5816 0.4880 0.4245 0.045 Uiso 1 1 calc R
C19 C 0.67999(19) 0.56065(16) 0.29939(8) 0.0419(4) Uani 1 1 d .
C20 C 0.8156(2) 0.5924(2) 0.26725(11) 0.0653(6) Uani 1 1 d .
H20A H 0.8706 0.5967 0.2962 0.098 Uiso 1 1 calc R
H20B H 0.8139 0.6731 0.2463 0.098 Uiso 1 1 calc R
H20C H 0.8493 0.5277 0.2386 0.098 Uiso 1 1 calc R
C21 C 0.6234(3) 0.6710(2) 0.33669(10) 0.0760(8) Uani 1 1 d .
H21A H 0.5334 0.6557 0.3548 0.114 Uiso 1 1 calc R
H21B H 0.6286 0.7466 0.3114 0.114 Uiso 1 1 calc R
H21C H 0.6716 0.6820 0.3679 0.114 Uiso 1 1 calc R
C22 C 0.5987(3) 0.5384(2) 0.25366(11) 0.0682(7) Uani 1 1 d .
H22A H 0.6377 0.4704 0.2280 0.102 Uiso 1 1 calc R
H22B H 0.5943 0.6146 0.2295 0.102 Uiso 1 1 calc R
H22C H 0.5121 0.5159 0.2742 0.102 Uiso 1 1 calc R
C23 C 1.20434(19) 0.3679(2) 0.15255(9) 0.0558(6) Uani 1 1 d .
C24 C 1.2836(2) 0.4141(3) 0.09347(11) 0.0837(9) Uani 1 1 d .
H24A H 1.2799 0.3541 0.0627 0.126 Uiso 1 1 calc R
H24B H 1.3728 0.4226 0.0970 0.126 Uiso 1 1 calc R
H24C H 1.2491 0.4952 0.0826 0.126 Uiso 1 1 calc R
C25 C 1.2117(3) 0.4615(3) 0.20010(13) 0.1027(11) Uani 1 1 d .
H25A H 1.1770 0.5426 0.1894 0.154 Uiso 1 1 calc R
H25B H 1.3014 0.4700 0.2030 0.154 Uiso 1 1 calc R
H25C H 1.1616 0.4320 0.2384 0.154 Uiso 1 1 calc R
C26 C 1.2585(2) 0.2416(3) 0.16890(15) 0.0965(11) Uani 1 1 d .
H26A H 1.2141 0.2157 0.2089 0.145 Uiso 1 1 calc R
H26B H 1.3503 0.2481 0.1679 0.145 Uiso 1 1 calc R
H26C H 1.2457 0.1798 0.1404 0.145 Uiso 1 1 calc R
C27 C 1.06589(17) 0.35513(17) 0.14767(8) 0.0394(4) Uani 1 1 d .
C28 C 1.00959(17) 0.38350(18) 0.09996(8) 0.0434(5) Uani 1 1 d .
H28 H 1.0500 0.4170 0.0622 0.052 Uiso 1 1 calc R
C29 C 0.88127(16) 0.35278(16) 0.11859(7) 0.0339(4) Uani 1 1 d .
C30 C 0.77644(17) 0.36380(17) 0.08318(7) 0.0387(4) Uani 1 1 d .
C31 C 0.8272(2) 0.3101(2) 0.02164(8) 0.0521(5) Uani 1 1 d .
H31A H 0.9018 0.3569 0.0012 0.078 Uiso 1 1 calc R
H31B H 0.7599 0.3170 -0.0016 0.078 Uiso 1 1 calc R
H31C H 0.8523 0.2222 0.0259 0.078 Uiso 1 1 calc R
C32 C 0.65842(18) 0.2916(2) 0.11390(9) 0.0505(5) Uani 1 1 d .
H32A H 0.6840 0.2051 0.1215 0.076 Uiso 1 1 calc R
H32B H 0.5958 0.2929 0.0882 0.076 Uiso 1 1 calc R
H32C H 0.6199 0.3305 0.1516 0.076 Uiso 1 1 calc R
C33 C 0.7394(2) 0.50115(19) 0.07561(9) 0.0533(5) Uani 1 1 d .
H33A H 0.7085 0.5371 0.1148 0.080 Uiso 1 1 calc R
H33B H 0.6715 0.5082 0.0528 0.080 Uiso 1 1 calc R
H33C H 0.8145 0.5463 0.0544 0.080 Uiso 1 1 calc R
C34 C 0.91502(18) -0.09656(17) 0.12176(7) 0.0398(4) Uani 1 1 d .
C35 C 1.0323(2) -0.0140(2) 0.10684(10) 0.0650(6) Uani 1 1 d .
H35A H 1.0045 0.0729 0.1019 0.098 Uiso 1 1 calc R
H35B H 1.0885 -0.0414 0.0699 0.098 Uiso 1 1 calc R
H35C H 1.0792 -0.0207 0.1392 0.098 Uiso 1 1 calc R
C36 C 0.8499(2) -0.0946(2) 0.06873(9) 0.0662(7) Uani 1 1 d .
H36A H 0.7749 -0.1477 0.0778 0.099 Uiso 1 1 calc R
H36B H 0.9104 -0.1259 0.0338 0.099 Uiso 1 1 calc R
H36C H 0.8226 -0.0090 0.0605 0.099 Uiso 1 1 calc R
C37 C 0.9590(2) -0.2291(2) 0.13368(9) 0.0629(6) Uani 1 1 d .
H37A H 0.9983 -0.2312 0.1685 0.094 Uiso 1 1 calc R
H37B H 1.0220 -0.2580 0.0991 0.094 Uiso 1 1 calc R
H37C H 0.8851 -0.2837 0.1411 0.094 Uiso 1 1 calc R
C38 C 0.68869(17) -0.06154(16) 0.19287(7) 0.0363(4) Uani 1 1 d .
H38 H 0.6358 -0.1074 0.1733 0.044 Uiso 1 1 calc R
C39 C 0.82125(16) -0.04794(15) 0.17600(7) 0.0321(4) Uani 1 1 d .
C40 C 0.65054(16) 0.00574(15) 0.24412(7) 0.0313(4) Uani 1 1 d .
C41 C 0.51642(16) 0.03464(16) 0.27966(8) 0.0367(4) Uani 1 1 d .
C42 C 0.48627(19) 0.17470(19) 0.27513(10) 0.0523(5) Uani 1 1 d .
H42A H 0.3960 0.1914 0.2933 0.078 Uiso 1 1 calc R
H42B H 0.5028 0.2018 0.2332 0.078 Uiso 1 1 calc R
H42C H 0.5408 0.2205 0.2960 0.078 Uiso 1 1 calc R
C43 C 0.50398(19) 0.00032(18) 0.34583(8) 0.0463(5) Uani 1 1 d .
H43A H 0.5670 0.0459 0.3617 0.069 Uiso 1 1 calc R
H43B H 0.5196 -0.0896 0.3505 0.069 Uiso 1 1 calc R
H43C H 0.4174 0.0227 0.3675 0.069 Uiso 1 1 calc R
C44 C 0.41833(19) -0.0345(2) 0.25505(10) 0.0624(6) Uani 1 1 d .
H44A H 0.4237 -0.0092 0.2134 0.094 Uiso 1 1 calc R
H44B H 0.3322 -0.0146 0.2780 0.094 Uiso 1 1 calc R
H44C H 0.4356 -0.1245 0.2579 0.094 Uiso 1 1 calc R
C45 C 0.4946(7) 0.9304(5) 0.0109(3) 0.192(3) Uani 1 1 d .
H45A H 0.4413 0.8871 -0.0121 0.231 Uiso 1 1 calc R
H45B H 0.5813 0.8906 0.0023 0.231 Uiso 1 1 calc R
C46 C 0.4413(7) 0.9133(8) 0.0720(3) 0.234(4) Uani 1 1 d .
H46A H 0.3530 0.9494 0.0805 0.281 Uiso 1 1 calc R
H46B H 0.4923 0.9593 0.0951 0.281 Uiso 1 1 calc R
C47 C 0.4374(8) 0.7750(6) 0.0926(4) 0.267(5) Uani 1 1 d .
H47A H 0.4621 0.7221 0.0579 0.401 Uiso 1 1 calc R
H47B H 0.3504 0.7554 0.1137 0.401 Uiso 1 1 calc R
H47C H 0.4973 0.7597 0.1191 0.401 Uiso 1 1 calc R

loop_
_atom_site_aniso_label
_atom_site_aniso_U_11
_atom_site_aniso_U_22
_atom_site_aniso_U_33
_atom_site_aniso_U_23
_atom_site_aniso_U_13
_atom_site_aniso_U_12
Li1 0.0377(16) 0.0419(16) 0.0318(15) 0.0002(12) -0.0091(12) -0.0016(13)
Li2 0.0377(16) 0.0356(15) 0.0287(14) -0.0047(12) -0.0061(12) 0.0011(12)
Li3 0.0386(16) 0.0405(16) 0.0271(14) -0.0007(12) -0.0033(12) -0.0009(13)
Li4 0.0429(17) 0.0366(16) 0.0314(15) 0.0044(12) -0.0068(13) -0.0002(13)
N1 0.0311(8) 0.0373(8) 0.0280(7) -0.0071(6) -0.0028(6) 0.0020(6)
N2 0.0311(8) 0.0407(8) 0.0274(7) -0.0062(6) -0.0036(6) 0.0023(6)
N3 0.0408(8) 0.0326(8) 0.0238(7) 0.0005(6) -0.0031(6) -0.0011(6)
N4 0.0421(8) 0.0314(8) 0.0238(7) 0.0008(6) -0.0008(6) -0.0008(6)
N5 0.0332(8) 0.0467(9) 0.0270(7) 0.0062(6) -0.0055(6) 0.0010(6)
N6 0.0333(8) 0.0419(8) 0.0262(7) 0.0025(6) -0.0058(6) 0.0019(6)
N7 0.0418(8) 0.0303(8) 0.0311(8) 0.0007(6) -0.0123(6) -0.0046(6)
N8 0.0411(8) 0.0291(8) 0.0350(8) 0.0011(6) -0.0155(7) -0.0056(6)
C1 0.0387(10) 0.0313(9) 0.0476(11) 0.0041(8) -0.0138(8) -0.0057(7)
C2 0.0635(14) 0.0358(11) 0.0637(14) 0.0114(9) -0.0277(11) -0.0056(9)
C3 0.0553(12) 0.0336(10) 0.0605(13) -0.0069(9) -0.0209(10) -0.0016(9)
C4 0.0482(12) 0.0387(11) 0.0794(16) 0.0042(10) -0.0069(11) -0.0109(9)
C5 0.0300(9) 0.0343(9) 0.0280(9) -0.0008(7) -0.0057(7) -0.0034(7)
C6 0.0305(9) 0.0325(9) 0.0326(9) 0.0032(7) -0.0084(7) -0.0033(7)
C7 0.0404(10) 0.0384(10) 0.0324(9) 0.0057(7) -0.0161(8) -0.0030(8)
C8 0.0397(10) 0.0378(10) 0.0338(9) -0.0042(8) -0.0071(8) -0.0050(8)
C9 0.0663(14) 0.0368(11) 0.0586(13) -0.0109(9) -0.0166(11) -0.0002(10)
C10 0.0505(12) 0.0595(13) 0.0526(12) -0.0174(10) -0.0060(10) -0.0188(10)
C11 0.0741(15) 0.0583(13) 0.0353(11) -0.0111(9) -0.0100(10) -0.0105(11)
C12 0.0385(10) 0.0391(10) 0.0243(8) 0.0001(7) -0.0025(7) 0.0006(8)
C13 0.0629(13) 0.0449(11) 0.0317(10) 0.0046(8) -0.0069(9) 0.0017(9)
C14 0.0486(11) 0.0538(12) 0.0283(9) -0.0051(8) -0.0073(8) 0.0050(9)
C15 0.0483(12) 0.0613(13) 0.0313(10) 0.0051(9) 0.0002(8) -0.0096(10)
C16 0.0377(10) 0.0304(9) 0.0307(9) -0.0018(7) -0.0029(7) -0.0009(7)
C17 0.0322(9) 0.0346(9) 0.0246(8) -0.0028(7) -0.0023(7) -0.0019(7)
C18 0.0435(10) 0.0351(10) 0.0297(9) -0.0048(7) 0.0009(8) 0.0051(8)
C19 0.0539(12) 0.0338(10) 0.0338(10) 0.0025(8) -0.0008(9) 0.0031(8)
C20 0.0715(16) 0.0492(13) 0.0668(15) 0.0211(11) 0.0019(12) -0.0066(11)
C21 0.121(2) 0.0387(12) 0.0543(14) 0.0038(10) 0.0101(14) 0.0195(13)
C22 0.0895(18) 0.0589(14) 0.0615(15) 0.0159(11) -0.0314(13) 0.0055(13)
C23 0.0372(11) 0.0823(16) 0.0475(12) 0.0245(11) -0.0107(9) -0.0086(10)
C24 0.0369(12) 0.141(3) 0.0692(16) 0.0458(16) -0.0067(11) -0.0146(14)
C25 0.0637(17) 0.168(3) 0.082(2) -0.007(2) -0.0194(15) -0.0510(19)
C26 0.0406(14) 0.124(2) 0.124(3) 0.060(2) -0.0261(15) 0.0011(14)
C27 0.0337(10) 0.0489(11) 0.0333(10) 0.0097(8) -0.0036(8) -0.0005(8)
C28 0.0386(10) 0.0583(12) 0.0300(9) 0.0158(8) -0.0019(8) -0.0020(9)
C29 0.0374(10) 0.0395(10) 0.0234(8) 0.0024(7) -0.0041(7) 0.0036(7)
C30 0.0394(10) 0.0500(11) 0.0262(9) 0.0027(8) -0.0071(8) 0.0036(8)
C31 0.0579(13) 0.0685(14) 0.0304(10) -0.0019(9) -0.0112(9) 0.0032(11)
C32 0.0423(11) 0.0708(14) 0.0404(11) 0.0029(10) -0.0137(9) -0.0041(10)
C33 0.0595(13) 0.0586(13) 0.0440(11) 0.0067(10) -0.0190(10) 0.0127(10)
C34 0.0463(11) 0.0437(10) 0.0269(9) -0.0057(8) -0.0021(8) 0.0030(8)
C35 0.0588(14) 0.0753(16) 0.0499(13) -0.0128(11) 0.0168(11) -0.0084(12)
C36 0.0741(16) 0.0907(18) 0.0330(11) -0.0142(11) -0.0098(11) 0.0133(13)
C37 0.0862(17) 0.0566(14) 0.0371(11) -0.0075(10) 0.0044(11) 0.0208(12)
C38 0.0373(10) 0.0403(10) 0.0324(9) -0.0074(8) -0.0083(8) -0.0060(8)
C39 0.0377(10) 0.0314(9) 0.0267(8) -0.0032(7) -0.0055(7) 0.0010(7)
C40 0.0319(9) 0.0332(9) 0.0287(9) -0.0002(7) -0.0061(7) -0.0025(7)
C41 0.0314(9) 0.0420(10) 0.0351(9) -0.0021(8) -0.0028(7) -0.0019(8)
C42 0.0393(11) 0.0536(12) 0.0566(13) 0.0076(10) 0.0039(9) 0.0103(9)
C43 0.0445(11) 0.0501(12) 0.0388(11) -0.0005(9) 0.0031(8) 0.0037(9)
C44 0.0370(11) 0.0873(17) 0.0618(14) -0.0199(12) -0.0041(10) -0.0105(11)
C45 0.227(6) 0.224(6) 0.163(5) -0.066(6) -0.119(5) 0.008(6)
C46 0.208(7) 0.309(10) 0.221(8) -0.099(8) -0.123(6) 0.062(7)
C47 0.310(9) 0.157(5) 0.412(13) -0.049(7) -0.241(9) -0.017(6)

loop_
_atom_type_symbol
_atom_type_description
_atom_type_scat_dispersion_real
_atom_type_scat_dispersion_imag
_atom_type_scat_source
C C 0.0033 0.0016 'International Tables Vol C Tables 4.2.6.8 and 6.1.1.4'
H H 0.0000 0.0000 'International Tables Vol C Tables 4.2.6.8 and 6.1.1.4'
Li Li -0.0003 0.0001 'International Tables Vol C Tables 4.2.6.8 and 6.1.1.4'
N N 0.0061 0.0033 'International Tables Vol C Tables 4.2.6.8 and 6.1.1.4'

loop_
_geom_angle_atom_site_label_1
_geom_angle_atom_site_label_2
_geom_angle_atom_site_label_3
_geom_angle
_geom_angle_site_symmetry_3
N2 Li1 N8 108.04(14) .
N2 Li1 N5 110.02(14) .
N8 Li1 N5 112.25(14) .
N2 Li1 Li4 115.77(14) .
N8 Li1 Li4 66.85(10) .
N5 Li1 Li4 46.54(9) .
N2 Li1 Li2 67.72(11) .
N8 Li1 Li2 47.48(9) .
N5 Li1 Li2 103.82(13) .
Li4 Li1 Li2 66.06(10) .
N2 Li1 Li3 61.42(10) .
N8 Li1 Li3 97.36(12) .
N5 Li1 Li3 58.77(9) .
Li4 Li1 Li3 56.54(10) .
Li2 Li1 Li3 56.60(9) .
N3 Li2 N1 109.99(14) .
N3 Li2 N8 113.27(14) .
N1 Li2 N8 108.95(13) .
N3 Li2 N4 30.13(6) .
N1 Li2 N4 90.04(11) .
N8 Li2 N4 100.98(12) .
N3 Li2 Li3 69.69(11) .
N1 Li2 Li3 47.40(9) .
N8 Li2 Li3 103.73(13) .
N4 Li2 Li3 43.61(8) .
N3 Li2 Li1 117.76(14) .
N1 Li2 Li1 65.51(10) .
N8 Li2 Li1 45.10(9) .
N4 Li2 Li1 89.29(10) .
Li3 Li2 Li1 65.91(10) .
N3 Li2 Li4 63.32(10) .
N1 Li2 Li4 96.48(12) .
N8 Li2 Li4 60.31(9) .
N4 Li2 Li4 41.26(7) .
Li3 Li2 Li4 56.44(10) .
Li1 Li2 Li4 56.35(9) .
N6 Li3 N4 111.02(15) .
N6 Li3 N1 112.39(14) .
N4 Li3 N1 108.55(14) .
N6 Li3 N5 29.89(7) .
N4 Li3 N5 90.10(11) .
N1 Li3 N5 101.49(12) .
N6 Li3 Li4 70.15(11) .
N4 Li3 Li4 47.30(9) .
N1 Li3 Li4 104.00(13) .
N5 Li3 Li4 43.73(8) .
N6 Li3 Li2 118.85(14) .
N4 Li3 Li2 64.25(10) .
N1 Li3 Li2 45.61(9) .
N5 Li3 Li2 90.95(11) .
Li4 Li3 Li2 66.54(10) .
N6 Li3 Li1 63.18(10) .
N4 Li3 Li1 96.20(12) .
N1 Li3 Li1 60.01(10) .
N5 Li3 Li1 42.11(8) .
Li4 Li3 Li1 56.77(10) .
Li2 Li3 Li1 57.49(9) .
N7 Li4 N5 109.74(15) .
N7 Li4 N4 110.40(14) .
N5 Li4 N4 110.51(15) .
N7 Li4 Li3 116.38(14) .
N5 Li4 Li3 65.12(10) .
N4 Li4 Li3 46.70(9) .
N7 Li4 Li1 67.61(11) .
N5 Li4 Li1 48.33(9) .
N4 Li4 Li1 104.48(13) .
Li3 Li4 Li1 66.69(11) .
N7 Li4 Li2 61.77(10) .
N5 Li4 Li2 97.82(12) .
N4 Li4 Li2 58.51(9) .
Li3 Li4 Li2 57.02(9) .
Li1 Li4 Li2 57.59(9) .
C40 N1 N2 107.49(13) .
C40 N1 Li2 138.68(14) .
N2 N1 Li2 107.89(13) .
C40 N1 Li3 104.92(13) .
N2 N1 Li3 103.26(12) .
Li2 N1 Li3 86.98(12) .
C39 N2 N1 108.29(13) .
C39 N2 Li1 141.42(14) .
N1 N2 Li1 108.30(13) .
C17 N3 N4 107.84(13) .
C17 N3 Li2 146.76(14) .
N4 N3 Li2 105.39(12) .
C16 N4 N3 107.36(12) .
C16 N4 Li3 128.30(14) .
N3 N4 Li3 108.58(12) .
C16 N4 Li4 116.69(14) .
N3 N4 Li4 107.35(13) .
Li3 N4 Li4 86.00(12) .
C16 N4 Li2 151.82(12) .
N3 N4 Li2 44.48(9) .
Li3 N4 Li2 72.14(11) .
Li4 N4 Li2 80.23(11) .
C27 N5 N6 107.18(13) .
C27 N5 Li4 130.06(15) .
N6 N5 Li4 108.47(13) .
C27 N5 Li1 117.64(14) .
N6 N5 Li1 104.88(13) .
Li4 N5 Li1 85.13(12) .
C27 N5 Li3 151.23(13) .
N6 N5 Li3 44.10(9) .
Li4 N5 Li3 71.16(11) .
Li1 N5 Li3 79.11(11) .
C29 N6 N5 108.00(13) .
C29 N6 Li3 145.95(15) .
N5 N6 Li3 106.01(13) .
C5 N7 N8 108.08(13) .
C5 N7 Li4 140.84(14) .
N8 N7 Li4 108.52(13) .
C6 N8 N7 107.39(13) .
C6 N8 Li1 140.85(14) .
N7 N8 Li1 105.83(12) .
C6 N8 Li2 104.70(13) .
N7 N8 Li2 102.75(12) .
Li1 N8 Li2 87.42(12) .
C6 C1 C2 109.62(14) .
C6 C1 C3 111.62(15) .
C2 C1 C3 109.52(16) .
C6 C1 C4 109.28(15) .
C2 C1 C4 108.34(16) .
C3 C1 C4 108.38(16) .
N7 C5 C7 109.53(14) .
N7 C5 C8 121.10(15) .
C7 C5 C8 129.36(15) .
N8 C6 C7 109.42(14) .
N8 C6 C1 121.89(15) .
C7 C6 C1 128.55(15) .
C6 C7 C5 105.58(14) .
C5 C8 C10 110.43(14) .
C5 C8 C11 109.51(15) .
C10 C8 C11 108.66(16) .
C5 C8 C9 109.96(15) .
C10 C8 C9 109.41(16) .
C11 C8 C9 108.83(16) .
C17 C12 C14 108.81(14) .
C17 C12 C13 111.23(14) .
C14 C12 C13 108.81(15) .
C17 C12 C15 109.23(14) .
C14 C12 C15 109.08(14) .
C13 C12 C15 109.64(15) .
N4 C16 C18 109.22(14) .
N4 C16 C19 121.40(14) .
C18 C16 C19 129.37(15) .
N3 C17 C18 109.65(14) .
N3 C17 C12 122.65(15) .
C18 C17 C12 127.69(15) .
C16 C18 C17 105.93(15) .
C16 C19 C21 109.83(15) .
C16 C19 C20 110.39(16) .
C21 C19 C20 108.19(18) .
C16 C19 C22 109.96(16) .
C21 C19 C22 109.19(19) .
C20 C19 C22 109.25(18) .
C27 C23 C24 109.92(17) .
C27 C23 C26 109.62(18) .
C24 C23 C26 109.0(2) .
C27 C23 C25 109.58(19) .
C24 C23 C25 108.9(2) .
C26 C23 C25 109.7(2) .
N5 C27 C28 109.48(15) .
N5 C27 C23 121.54(15) .
C28 C27 C23 128.97(16) .
C27 C28 C29 105.72(15) .
N6 C29 C28 109.62(15) .
N6 C29 C30 122.63(15) .
C28 C29 C30 127.75(15) .
C29 C30 C33 109.51(15) .
C29 C30 C32 111.10(14) .
C33 C30 C32 109.82(16) .
C29 C30 C31 108.97(15) .
C33 C30 C31 108.68(15) .
C32 C30 C31 108.72(16) .
C37 C34 C39 110.31(15) .
C37 C34 C36 109.24(17) .
C39 C34 C36 109.56(16) .
C37 C34 C35 108.82(18) .
C39 C34 C35 110.01(15) .
C36 C34 C35 108.89(17) .
C40 C38 C39 105.56(15) .
N2 C39 C38 109.49(14) .
N2 C39 C34 120.94(15) .
C38 C39 C34 129.53(15) .
N1 C40 C38 109.16(14) .
N1 C40 C41 120.98(14) .
C38 C40 C41 129.66(15) .
C44 C41 C40 110.13(15) .
C44 C41 C42 108.24(17) .
C40 C41 C42 109.66(14) .
C44 C41 C43 109.72(16) .
C40 C41 C43 111.73(15) .
C42 C41 C43 107.26(15) .
C46 C45 C45 114.4(8) 2_675
C45 C46 C47 113.0(7) .

loop_
_geom_bond_atom_site_label_1
_geom_bond_atom_site_label_2
_geom_bond_distance
_geom_bond_site_symmetry_2
Li1 N2 1.959(3) .
Li1 N8 2.027(3) .
Li1 N5 2.114(3) .
Li1 Li4 2.819(4) .
Li1 Li2 2.859(4) .
Li1 Li3 3.095(4) .
Li2 N3 1.946(3) .
Li2 N1 2.026(3) .
Li2 N8 2.110(3) .
Li2 N4 2.678(3) .
Li2 Li3 2.831(4) .
Li2 Li4 3.095(4) .
Li3 N6 1.951(3) .
Li3 N4 2.051(3) .
Li3 N1 2.087(3) .
Li3 N5 2.695(3) .
Li3 Li4 2.812(4) .
Li4 N7 1.969(3) .
Li4 N5 2.054(3) .
Li4 N4 2.072(3) .
N1 C40 1.355(2) .
N1 N2 1.3899(18) .
N2 C39 1.329(2) .
N3 C17 1.333(2) .
N3 N4 1.3947(18) .
N4 C16 1.354(2) .
N5 C27 1.356(2) .
N5 N6 1.3974(19) .
N6 C29 1.335(2) .
N7 C5 1.335(2) .
N7 N8 1.3943(19) .
N8 C6 1.352(2) .
C1 C6 1.524(2) .
C1 C2 1.529(3) .
C1 C3 1.531(3) .
C1 C4 1.539(3) .
C5 C7 1.393(2) .
C5 C8 1.519(2) .
C6 C7 1.385(2) .
C8 C10 1.526(3) .
C8 C11 1.530(3) .
C8 C9 1.532(3) .
C12 C17 1.517(2) .
C12 C14 1.529(2) .
C12 C13 1.529(3) .
C12 C15 1.534(3) .
C16 C18 1.377(2) .
C16 C19 1.517(2) .
C17 C18 1.388(2) .
C19 C21 1.519(3) .
C19 C20 1.524(3) .
C19 C22 1.526(3) .
C23 C27 1.516(3) .
C23 C24 1.521(3) .
C23 C26 1.523(3) .
C23 C25 1.525(4) .
C27 C28 1.380(2) .
C28 C29 1.393(2) .
C29 C30 1.516(2) .
C30 C33 1.528(3) .
C30 C32 1.530(3) .
C30 C31 1.531(2) .
C34 C37 1.518(3) .
C34 C39 1.523(2) .
C34 C36 1.526(3) .
C34 C35 1.530(3) .
C38 C40 1.384(2) .
C38 C39 1.397(2) .
C40 C41 1.520(2) .
C41 C44 1.514(3) .
C41 C42 1.532(3) .
C41 C43 1.536(2) .
C45 C46 1.411(9) .
C45 C45 1.560(11) 2_675
C46 C47 1.543(9) .
